data_8104072
loop_
_publ_author_name
'Wartchow, R.'
'Ludwig, W.'

_publ_section_title
;
 Crystal structure of silver perchlorate monohydrate, Ag (Cl O4) (H2 O)
;
_journal_name_full 'Zeitschrift fuer Kristallographie (149,1979-)'
_journal_page_first 879
_journal_page_last 879
_journal_volume 210
_journal_year 1995
_chemical_formula_sum 'Ag Cl H2 O5'
_chemical_name_systematic 'Ag (Cl O4) (H2 O)'
_space_group_IT_number 61
_symmetry_space_group_name_Hall '-P 2ac 2ab'
_symmetry_space_group_name_H-M 'P b c a'
_cell_angle_alpha 90
_cell_angle_beta 90
_cell_angle_gamma 90
_cell_formula_units_Z 8
_cell_length_a 8.122
_cell_length_b 7.829
_cell_length_c 13.56
_cell_volume 862.242
_citation_journal_id_ASTM ZEKRDZ
_cod_data_source_file Wartchow_ZEKRDZ_1995_1856.cif
_cod_data_source_block H2Ag1Cl1O5
_cod_original_cell_volume 862.2416
_cod_original_formula_sum 'H2 Ag1 Cl1 O5'
_cod_database_code 8104072

loop_
_symmetry_equiv_pos_as_xyz
x,y,z
-x+1/2,-y,z+1/2
x+1/2,-y+1/2,-z
-x,y+1/2,-z+1/2
-x,-y,-z
x-1/2,y,-z-1/2
-x-1/2,y-1/2,z
x,-y-1/2,z-1/2

loop_
_atom_site_label
_atom_site_type_symbol
_atom_site_fract_x
_atom_site_fract_y
_atom_site_fract_z
_atom_site_occupancy
_atom_site_U_iso_or_equiv
O5 O-2 0.1045 0.3599 0.3939 1 0.0
O3 O-2 0.272 0.337 0.1878 1 0.0
H1 H+1 -0.0138 0.3587 0.3767 1 0.0
Ag1 Ag+1 0.2605 0.114 0.335 1 0.0
O1 O-2 0.1913 0.4596 0.0387 1 0.0
H2 H+1 0.1066 0.3574 0.4667 1 0.0
O4 O-2 0.0344 0.5022 0.1829 1 0.0
O2 O-2 0.036 0.2383 0.1025 1 0.0
Cl1 Cl+7 0.133 0.3841 0.1267 1 0.0
